data_2018777
loop_
_publ_author_name
'Altaf, Muhammad'
'Stoeckli-Evans, Helen'

_publ_section_title
;
 Chiral one- and two-dimensional silver(I)--biotin coordination polymers
;
_journal_coeditor_code EG3103
_journal_issue 2
_journal_name_full 'Acta Crystallographica Section C'
_journal_page_first 127
_journal_page_last 137
_journal_paper_doi 10.1107/S0108270113000322
_journal_volume 69
_journal_year 2013
_chemical_formula_iupac '[Ag (C10 H16 N2 O3 S1)2] (P F6)'
_chemical_formula_moiety 'C20 H32 Ag1 N4 O6 S2 +, F6 P -'
_chemical_formula_sum 'C20 H32 Ag F6 N4 O6 P S2'
_chemical_formula_weight 741.46
_chemical_name_systematic
;
<i>catena</i>-poly[[silver(I)-bis{\m~2~-5-[(3a<i>S</i>,4<i>S</i>,6a<i>R</i>)-
2-oxohexahydro-1<i>H</i>-thieno[3,4-<i>d</i>]imidazol-4-yl]pentanoato}]
hexafluoridophosphate]
;
_space_group_IT_number 4
_symmetry_cell_setting monoclinic
_symmetry_space_group_name_Hall 'P 2yb'
_symmetry_space_group_name_H-M 'P 1 21 1'
_atom_sites_solution_hydrogens geom
_atom_sites_solution_primary direct
_atom_sites_solution_secondary difmap
_audit_creation_method SHELXL97
_cell_angle_alpha 90.00
_cell_angle_beta 90.946(4)
_cell_angle_gamma 90.00
_cell_formula_units_Z 6
_cell_length_a 15.1130(7)
_cell_length_b 9.6028(3)
_cell_length_c 28.6670(13)
_cell_measurement_reflns_used 45970
_cell_measurement_temperature 173(2)
_cell_measurement_theta_max 26.12
_cell_measurement_theta_min 1.35
_cell_volume 4159.8(3)
_computing_cell_refinement 'X-AREA (Stoe & Cie, 2009)'
_computing_data_collection 'X-AREA (Stoe & Cie, 2009)'
_computing_data_reduction 'X-RED32 (Stoe & Cie, 2009)'
_computing_molecular_graphics
;
PLATON (Spek, 2009) and Mercury (Macrae <i>et al.</i>, 2008)
;
_computing_publication_material
;
SHELXL97 (Sheldrick, 2008), PLATON (Spek, 2009) and publCIF
(Westrip, 2010)
;
_computing_structure_refinement 'SHELXL97 (Sheldrick, 2008)'
_computing_structure_solution 'SHELXS97 (Sheldrick, 2008)'
_diffrn_ambient_temperature 173(2)
_diffrn_measured_fraction_theta_full 0.996
_diffrn_measured_fraction_theta_max 0.996
_diffrn_measurement_device_type 'Stoe IPDS 2'
_diffrn_measurement_method '\f and \w rotation'
_diffrn_radiation_monochromator graphite
_diffrn_radiation_source 'fine-focus sealed tube'
_diffrn_radiation_type MoK\a
_diffrn_radiation_wavelength 0.71073
_diffrn_reflns_av_R_equivalents 0.0379
_diffrn_reflns_av_sigmaI/netI 0.0364
_diffrn_reflns_limit_h_max 18
_diffrn_reflns_limit_h_min -18
_diffrn_reflns_limit_k_max 11
_diffrn_reflns_limit_k_min -11
_diffrn_reflns_limit_l_max 34
_diffrn_reflns_limit_l_min -34
_diffrn_reflns_number 43114
_diffrn_reflns_theta_full 25.64
_diffrn_reflns_theta_max 25.64
_diffrn_reflns_theta_min 1.35
_diffrn_standards_decay_% 0
_diffrn_standards_number 0
_exptl_absorpt_coefficient_mu 1.019
_exptl_absorpt_correction_T_max 0.8182
_exptl_absorpt_correction_T_min 0.7182
_exptl_absorpt_correction_type multi-scan
_exptl_absorpt_process_details '(MULABS in PLATON; Spek, 2009)'
_exptl_crystal_colour colourless
_exptl_crystal_density_diffrn 1.776
_exptl_crystal_density_method 'not measured'
_exptl_crystal_description rod
_exptl_crystal_F_000 2256
_exptl_crystal_size_max 0.37
_exptl_crystal_size_mid 0.25
_exptl_crystal_size_min 0.24
_refine_diff_density_max 1.535
_refine_diff_density_min -0.757
_refine_ls_abs_structure_details 'Flack (1983), with 6357 Friedel pairs'
_refine_ls_abs_structure_Flack 0.02(2)
_refine_ls_extinction_method none
_refine_ls_goodness_of_fit_ref 1.035
_refine_ls_hydrogen_treatment mixed
_refine_ls_matrix_type full
_refine_ls_number_parameters 1123
_refine_ls_number_reflns 14703
_refine_ls_number_restraints 13
_refine_ls_restrained_S_all 1.035
_refine_ls_R_factor_all 0.0496
_refine_ls_R_factor_gt 0.0437
_refine_ls_shift/su_max 0.011
_refine_ls_shift/su_mean 0.000
_refine_ls_structure_factor_coef Fsqd
_refine_ls_weighting_details 'calc w = 1/[\s^2^(Fo^2^)+(0.0556P)^2^+7.6945P] where P=(Fo^2^+2Fc^2^)/3'
_refine_ls_weighting_scheme calc
_refine_ls_wR_factor_gt 0.1070
_refine_ls_wR_factor_ref 0.1092
_reflns_number_gt 13212
_reflns_number_total 14703
_reflns_threshold_expression I>2\s(I)
_cod_data_source_file eg3103.cif
_cod_data_source_block IV
_cod_original_sg_symbol_H-M 'P 21'
_cod_original_formula_sum 'C20 H32 Ag1 F6 N4 O6 P1 S2'
_cod_database_code 2018777
_cod_database_fobs_code 2018777

loop_
_symmetry_equiv_pos_site_id
_symmetry_equiv_pos_as_xyz
1 x,y,z
2 -x,1/2+y,-z

loop_
_atom_site_aniso_label
_atom_site_aniso_U_11
_atom_site_aniso_U_22
_atom_site_aniso_U_33
_atom_site_aniso_U_12
_atom_site_aniso_U_13
_atom_site_aniso_U_23
Ag1 0.0343(2) 0.0354(3) 0.0373(2) -0.0072(2) 0.0051(2) -0.0044(2)
Ag2 0.0354(2) 0.0220(2) 0.0352(2) -0.0068(2) 0.0000(2) 0.0002(2)
Ag3 0.0384(2) 0.0249(2) 0.0394(2) -0.0069(2) -0.0058(2) 0.0029(2)
S1 0.0297(8) 0.0427(9) 0.0327(8) -0.0020(7) -0.0032(6) 0.0015(6)
S2 0.0334(7) 0.0371(10) 0.0443(9) -0.0028(6) 0.0064(6) -0.0029(6)
S3 0.0352(7) 0.0263(7) 0.0296(7) -0.0029(7) -0.0011(5) 0.0030(6)
S4 0.0340(8) 0.0298(9) 0.0567(10) -0.0020(6) 0.0038(7) -0.0029(7)
S5 0.0361(8) 0.0281(8) 0.0411(8) -0.0013(6) -0.0022(6) 0.0048(6)
S6 0.0348(8) 0.0278(7) 0.0343(8) 0.0010(6) 0.0048(6) -0.0030(6)
O1 0.048(3) 0.039(3) 0.034(2) 0.013(2) -0.008(2) 0.0026(19)
O2 0.042(3) 0.043(3) 0.049(3) 0.011(2) -0.007(2) -0.018(2)
O3 0.031(2) 0.042(3) 0.037(2) 0.0003(19) 0.0033(18) 0.0061(19)
O4 0.070(3) 0.062(4) 0.064(3) 0.033(3) 0.033(3) 0.021(3)
O5 0.046(3) 0.056(3) 0.070(4) 0.015(3) 0.024(3) 0.024(3)
O6 0.043(3) 0.043(3) 0.045(3) 0.008(2) 0.000(2) -0.014(2)
O7 0.054(3) 0.043(3) 0.036(2) 0.016(2) -0.007(2) -0.004(2)
O8 0.040(3) 0.050(3) 0.041(3) 0.014(2) -0.005(2) -0.021(2)
O9 0.027(2) 0.030(2) 0.054(3) -0.0042(18) 0.006(2) 0.000(2)
O10 0.063(3) 0.055(3) 0.048(3) 0.027(3) 0.007(2) 0.009(3)
O11 0.048(3) 0.069(4) 0.052(3) 0.025(3) 0.014(2) 0.023(3)
O12 0.043(3) 0.035(2) 0.034(2) 0.005(2) -0.003(2) -0.0091(19)
O13 0.045(3) 0.054(3) 0.043(3) 0.013(2) 0.008(2) -0.009(2)
O14 0.070(4) 0.076(4) 0.043(3) 0.043(3) -0.007(3) -0.015(3)
O15 0.039(3) 0.039(3) 0.050(3) 0.007(2) 0.004(2) 0.012(2)
O16 0.088(4) 0.051(3) 0.039(3) 0.029(3) 0.024(3) 0.006(2)
O17 0.054(3) 0.060(3) 0.043(3) 0.030(3) 0.017(2) 0.016(2)
O18 0.035(3) 0.035(2) 0.038(2) 0.0033(19) -0.0010(19) -0.0092(19)
N1 0.041(3) 0.036(3) 0.028(3) -0.003(2) 0.005(2) 0.002(2)
N2 0.040(3) 0.071(4) 0.029(3) 0.001(3) -0.005(2) -0.011(3)
N3 0.047(3) 0.043(3) 0.042(3) 0.005(3) 0.000(3) -0.007(3)
N4 0.045(4) 0.062(4) 0.032(3) 0.007(3) 0.001(3) -0.002(3)
N5 0.035(3) 0.026(3) 0.029(3) 0.006(2) 0.006(2) 0.001(2)
N6 0.038(3) 0.045(3) 0.028(3) -0.004(3) 0.005(2) -0.003(2)
N7 0.045(3) 0.023(3) 0.035(3) 0.005(2) -0.001(2) -0.002(2)
N8 0.054(4) 0.050(4) 0.031(3) -0.004(3) 0.000(3) 0.000(3)
N9 0.049(3) 0.026(3) 0.034(3) 0.003(2) 0.006(2) 0.001(2)
N10 0.044(3) 0.047(3) 0.029(3) -0.003(3) 0.000(2) 0.000(2)
N11 0.041(3) 0.030(3) 0.025(3) 0.011(2) 0.002(2) -0.005(2)
N12 0.044(3) 0.044(3) 0.028(3) -0.007(3) 0.000(2) 0.004(2)
C1 0.036(3) 0.025(3) 0.035(3) -0.001(3) 0.009(3) -0.002(2)
C2 0.032(3) 0.038(4) 0.041(3) 0.006(3) -0.004(3) -0.002(3)
C3 0.052(4) 0.029(4) 0.029(3) 0.005(3) -0.002(3) -0.005(2)
C4 0.033(3) 0.037(3) 0.035(3) 0.000(3) -0.005(2) 0.005(3)
C5 0.028(3) 0.032(3) 0.035(3) 0.000(2) 0.004(2) 0.003(2)
C6 0.029(3) 0.033(3) 0.034(3) -0.004(3) 0.006(2) 0.004(3)
C7 0.030(3) 0.035(3) 0.042(4) -0.004(3) 0.011(3) -0.007(3)
C8 0.031(3) 0.046(4) 0.041(4) -0.003(3) -0.001(3) -0.014(3)
C9 0.035(4) 0.059(5) 0.038(4) -0.013(3) -0.007(3) -0.001(3)
C10 0.032(3) 0.023(3) 0.033(3) 0.000(2) 0.004(3) 0.000(2)
C11 0.045(4) 0.044(4) 0.029(3) 0.004(3) -0.009(3) 0.005(3)
C12 0.052(4) 0.048(4) 0.028(3) -0.002(3) 0.005(3) -0.001(3)
C13 0.056(4) 0.043(4) 0.040(4) 0.002(3) 0.010(3) 0.000(3)
C14 0.054(4) 0.038(4) 0.043(4) -0.001(3) 0.009(3) -0.001(3)
C15 0.036(3) 0.044(4) 0.042(3) -0.002(3) 0.000(3) 0.001(3)
C16 0.035(3) 0.031(3) 0.054(4) -0.006(3) -0.010(3) -0.003(3)
C17 0.051(4) 0.034(4) 0.051(4) -0.013(3) -0.014(3) -0.006(3)
C18 0.027(3) 0.048(4) 0.056(4) -0.011(3) 0.000(3) 0.009(3)
C19 0.035(4) 0.039(4) 0.060(4) -0.007(3) 0.005(3) 0.009(3)
C20 0.046(4) 0.033(4) 0.045(4) -0.002(3) 0.010(3) -0.012(3)
C21 0.030(3) 0.023(3) 0.033(3) 0.003(2) 0.004(2) -0.006(2)
C22 0.035(3) 0.036(3) 0.039(3) 0.010(3) -0.003(3) -0.007(3)
C23 0.042(3) 0.036(3) 0.036(3) 0.012(3) 0.005(2) 0.000(3)
C24 0.034(3) 0.029(4) 0.030(3) 0.000(2) 0.007(2) -0.001(2)
C25 0.030(3) 0.028(3) 0.035(3) -0.001(2) 0.002(2) 0.001(2)
C26 0.029(3) 0.027(3) 0.033(3) 0.000(2) 0.002(2) 0.001(2)
C27 0.035(3) 0.022(3) 0.038(3) -0.007(2) 0.010(3) -0.004(2)
C28 0.042(4) 0.031(3) 0.039(4) -0.012(3) 0.006(3) -0.014(3)
C29 0.041(4) 0.042(4) 0.033(3) -0.011(3) -0.005(3) -0.005(3)
C30 0.044(4) 0.016(3) 0.030(3) -0.005(3) 0.010(3) 0.001(2)
C31 0.033(3) 0.060(5) 0.034(3) 0.004(3) -0.005(3) 0.004(3)
C32 0.046(4) 0.071(5) 0.042(4) 0.010(4) 0.004(3) 0.015(4)
C33 0.053(4) 0.056(5) 0.051(4) -0.012(4) 0.001(3) 0.015(3)
C34 0.037(3) 0.035(4) 0.047(4) 0.005(3) 0.001(3) -0.004(3)
C35 0.051(4) 0.048(4) 0.040(4) 0.000(3) -0.006(3) -0.005(3)
C36 0.034(3) 0.045(4) 0.056(4) 0.001(3) -0.010(3) -0.011(3)
C37 0.049(4) 0.027(3) 0.059(4) -0.003(3) -0.011(3) -0.009(3)
C38 0.037(4) 0.033(4) 0.065(5) -0.007(3) -0.007(3) 0.014(3)
C39 0.035(4) 0.042(4) 0.073(5) -0.017(3) 0.006(3) 0.013(4)
C40 0.049(4) 0.014(3) 0.031(3) -0.003(3) 0.007(3) -0.008(2)
C41 0.043(4) 0.033(3) 0.030(3) 0.007(3) 0.008(3) -0.004(3)
C42 0.046(4) 0.041(4) 0.040(4) 0.016(3) 0.004(3) -0.001(3)
C43 0.059(4) 0.051(4) 0.035(3) 0.027(4) 0.002(3) -0.003(3)
C44 0.035(3) 0.026(3) 0.047(4) 0.000(3) -0.004(3) 0.006(3)
C45 0.040(4) 0.037(4) 0.038(3) 0.007(3) 0.008(3) 0.001(3)
C46 0.034(3) 0.032(3) 0.040(3) -0.005(3) 0.004(3) 0.008(3)
C47 0.036(3) 0.023(3) 0.045(4) -0.002(3) 0.006(3) -0.005(3)
C48 0.036(4) 0.024(3) 0.051(4) -0.009(3) -0.001(3) -0.004(3)
C49 0.039(4) 0.042(4) 0.043(4) -0.009(3) -0.014(3) 0.000(3)
C50 0.043(4) 0.021(3) 0.028(3) 0.002(3) 0.003(3) 0.003(2)
C51 0.034(3) 0.046(4) 0.037(3) 0.007(3) -0.002(3) -0.001(3)
C52 0.044(4) 0.051(4) 0.039(4) 0.016(3) 0.008(3) 0.006(3)
C53 0.052(4) 0.048(5) 0.044(4) 0.022(3) 0.008(3) 0.015(3)
C54 0.034(3) 0.036(3) 0.043(3) 0.011(3) 0.004(2) 0.009(3)
C55 0.031(3) 0.039(3) 0.035(3) 0.007(3) 0.000(3) 0.005(3)
C56 0.033(3) 0.030(3) 0.031(3) -0.002(3) -0.003(2) 0.003(2)
C57 0.034(3) 0.026(3) 0.039(3) -0.002(2) -0.007(3) -0.004(2)
C58 0.035(3) 0.029(3) 0.048(4) -0.005(3) 0.005(3) 0.002(3)
C59 0.041(4) 0.040(4) 0.041(4) -0.005(3) 0.014(3) 0.002(3)
C60 0.039(4) 0.020(3) 0.036(3) 0.002(2) 0.005(3) -0.005(2)
P1 0.0713(12) 0.0390(11) 0.0302(8) 0.0005(9) 0.0102(8) 0.0038(7)
F1 0.112(4) 0.131(6) 0.060(3) 0.051(5) 0.033(3) 0.025(4)
F2 0.115(4) 0.079(4) 0.058(3) -0.008(4) -0.018(3) -0.011(3)
F3 0.134(5) 0.041(3) 0.072(3) -0.009(3) 0.034(3) 0.012(2)
F4 0.095(4) 0.171(8) 0.056(3) -0.039(5) -0.004(3) 0.000(4)
F5 0.105(4) 0.057(3) 0.065(3) 0.005(3) 0.036(3) 0.005(2)
F6 0.178(6) 0.045(3) 0.055(3) 0.022(3) 0.014(3) 0.019(2)
P2 0.0826(13) 0.0342(10) 0.0284(8) 0.0061(10) -0.0014(8) 0.0006(8)
F7 0.360(14) 0.070(4) 0.082(4) 0.112(7) 0.015(6) -0.002(3)
F8 0.091(4) 0.178(8) 0.057(3) 0.001(5) -0.011(3) 0.015(4)
F9 0.124(5) 0.107(5) 0.063(3) -0.046(4) -0.010(3) 0.028(3)
F10 0.219(8) 0.067(4) 0.059(3) 0.046(5) 0.004(4) -0.018(3)
F11 0.143(5) 0.157(6) 0.053(3) -0.056(5) -0.045(3) 0.024(4)
F12 0.142(6) 0.160(7) 0.054(3) -0.028(5) 0.029(4) 0.029(4)
P3 0.1054(16) 0.0251(10) 0.0284(8) -0.0049(9) 0.0061(9) -0.0006(6)
F13 0.326(12) 0.032(3) 0.055(3) 0.034(5) 0.028(5) -0.008(2)
F14 0.110(4) 0.182(8) 0.061(3) 0.021(5) -0.012(3) -0.037(4)
F15 0.161(5) 0.062(3) 0.050(3) -0.023(4) 0.029(3) 0.001(3)
F16 0.179(6) 0.030(2) 0.044(2) -0.002(3) 0.018(3) -0.0042(19)
F17 0.144(5) 0.134(7) 0.050(3) -0.018(5) -0.016(3) -0.003(3)
F18 0.157(6) 0.105(5) 0.065(3) -0.037(5) 0.046(4) -0.008(4)

loop_
_atom_site_type_symbol
_atom_site_label
_atom_site_fract_x
_atom_site_fract_y
_atom_site_fract_z
_atom_site_U_iso_or_equiv
_atom_site_thermal_displace_type
_atom_site_calc_flag
_atom_site_refinement_flags
_atom_site_occupancy
Ag Ag1 0.74254(3) 0.04295(5) 0.53499(2) 0.03560(10) Uani . . 1.000
Ag Ag2 0.74467(3) -0.01916(4) 0.20739(2) 0.03090(10) Uani . . 1.000
Ag Ag3 0.76187(3) -0.03889(4) 0.87207(2) 0.03430(10) Uani . . 1.000
S S1 0.89717(10) 0.09861(17) 0.52393(5) 0.0351(5) Uani . . 1.000
S S2 0.59194(10) 0.00347(17) 0.50466(6) 0.0382(5) Uani . . 1.000
S S3 0.90071(9) 0.04039(17) 0.19347(5) 0.0304(4) Uani . . 1.000
S S4 0.59740(11) -0.06943(17) 0.17364(6) 0.0401(5) Uani . . 1.000
S S5 0.91685(10) 0.02224(16) 0.85439(6) 0.0351(5) Uani . . 1.000
S S6 0.60741(10) -0.09365(16) 0.85650(5) 0.0323(4) Uani . . 1.000
O O1 0.8150(3) -0.1144(5) 0.28093(15) 0.0404(16) Uani . . 1.000
O O2 0.9272(3) -0.2639(5) 0.27644(17) 0.0448(17) Uani . . 1.000
O O3 0.6383(3) 0.3785(5) 0.53016(15) 0.0366(14) Uani . . 1.000
O O4 0.6419(4) 0.0353(6) 0.27792(19) 0.0650(19) Uani . . 1.000
O O5 0.5509(3) 0.2158(6) 0.2754(2) 0.0571(19) Uani . . 1.000
O O6 0.8433(3) -0.2954(5) 0.51144(16) 0.0437(17) Uani . . 1.000
O O7 0.8274(3) -0.1289(5) -0.05355(15) 0.0444(16) Uani . . 1.000
O O8 0.9405(3) -0.2736(5) -0.06018(16) 0.0437(17) Uani . . 1.000
O O9 0.6371(3) 0.3109(5) 0.20200(17) 0.0369(14) Uani . . 1.000
O O10 0.6535(3) 0.0566(6) -0.04810(17) 0.0553(17) Uani . . 1.000
O O11 0.5633(3) 0.2270(6) -0.06839(18) 0.0562(19) Uani . . 1.000
O O12 0.8550(3) -0.3552(5) 0.19640(15) 0.0374(14) Uani . . 1.000
O O13 0.9269(3) -0.2415(6) 0.58958(17) 0.0473(17) Uani . . 1.000
O O14 0.8116(4) -0.1125(6) 0.60760(18) 0.063(2) Uani . . 1.000
O O15 0.6519(3) 0.2917(5) 0.85867(17) 0.0426(17) Uani . . 1.000
O O16 0.6562(4) 0.1006(6) 0.60682(17) 0.0591(19) Uani . . 1.000
O O17 0.5784(3) 0.2957(6) 0.61117(17) 0.0522(17) Uani . . 1.000
O O18 0.8659(3) -0.3683(5) 0.86200(15) 0.0360(14) Uani . . 1.000
N N1 0.7653(4) 0.3686(6) 0.48719(18) 0.0350(17) Uani . . 1.000
N N2 0.7770(4) 0.3591(7) 0.56336(19) 0.0467(19) Uani . . 1.000
N N3 0.7210(4) -0.2707(7) 0.4632(2) 0.0440(17) Uani . . 1.000
N N4 0.7010(4) -0.2714(7) 0.5391(2) 0.046(2) Uani . . 1.000
N N5 0.7675(3) 0.3137(5) 0.16132(18) 0.0299(17) Uani . . 1.000
N N6 0.7756(4) 0.2819(6) 0.23654(18) 0.0370(17) Uani . . 1.000
N N7 0.7433(4) -0.3306(5) 0.14290(18) 0.0344(17) Uani . . 1.000
N N8 0.7077(4) -0.3371(7) 0.2159(2) 0.045(2) Uani . . 1.000
N N9 0.7852(4) 0.3106(5) 0.82275(19) 0.0363(17) Uani . . 1.000
N N10 0.7852(4) 0.2507(6) 0.89572(19) 0.0400(17) Uani . . 1.000
N N11 0.7410(4) -0.3408(5) 0.81676(17) 0.0320(17) Uani . . 1.000
N N12 0.7256(4) -0.3764(6) 0.89140(18) 0.0387(17) Uani . . 1.000
C C1 0.8795(4) -0.1671(6) 0.2981(2) 0.0319(17) Uani . . 1.000
C C2 0.9172(4) -0.1309(7) 0.3451(2) 0.0371(19) Uani . . 1.000
C C3 0.8775(4) 0.0027(6) 0.3652(2) 0.037(2) Uani . . 1.000
C C4 0.9068(4) 0.0377(7) 0.4138(2) 0.0351(17) Uani . . 1.000
C C5 0.8665(4) 0.1735(6) 0.4313(2) 0.0316(17) Uani . . 1.000
C C6 0.9031(4) 0.2251(7) 0.4758(2) 0.0319(17) Uani . . 1.000
C C7 0.8597(4) 0.3599(7) 0.4953(2) 0.0356(19) Uani . . 1.000
C C8 0.8685(4) 0.3638(8) 0.5485(2) 0.039(2) Uani . . 1.000
C C9 0.9203(4) 0.2367(8) 0.5659(2) 0.044(3) Uani . . 1.000
C C10 0.7188(4) 0.3699(6) 0.5270(2) 0.0293(17) Uani . . 1.000
C C11 0.5766(4) 0.0926(7) 0.2908(2) 0.039(2) Uani . . 1.000
C C12 0.5168(4) 0.0347(8) 0.3279(2) 0.043(2) Uani . . 1.000
C C13 0.5234(5) 0.1128(8) 0.3737(2) 0.046(2) Uani . . 1.000
C C14 0.6146(5) 0.1078(7) 0.3968(2) 0.045(2) Uani . . 1.000
C C15 0.6457(4) -0.0402(8) 0.4131(2) 0.0407(19) Uani . . 1.000
C C16 0.5934(4) -0.1034(7) 0.4509(2) 0.0401(19) Uani . . 1.000
C C17 0.6255(5) -0.2509(7) 0.4672(2) 0.046(2) Uani . . 1.000
C C18 0.6114(4) -0.2661(8) 0.5203(3) 0.044(2) Uani . . 1.000
C C19 0.5575(4) -0.1468(7) 0.5380(3) 0.045(2) Uani . . 1.000
C C20 0.7621(5) -0.2808(7) 0.5051(2) 0.041(2) Uani . . 1.000
C C21 0.8941(4) -0.1808(6) -0.0373(2) 0.0286(17) Uani . . 1.000
C C22 0.9296(4) -0.1500(7) 0.0106(2) 0.0367(17) Uani . . 1.000
C C23 0.8899(4) -0.0205(8) 0.0317(2) 0.0380(17) Uani . . 1.000
C C24 0.9143(4) 0.0010(6) 0.0824(2) 0.0309(19) Uani . . 1.000
C C25 0.8732(4) 0.1321(6) 0.1022(2) 0.0310(17) Uani . . 1.000
C C26 0.9071(4) 0.1774(6) 0.1489(2) 0.0297(17) Uani . . 1.000
C C27 0.8618(4) 0.3064(6) 0.1695(2) 0.0316(17) Uani . . 1.000
C C28 0.8677(4) 0.2973(7) 0.2240(2) 0.037(2) Uani . . 1.000
C C29 0.9227(4) 0.1717(7) 0.2378(2) 0.039(2) Uani . . 1.000
C C30 0.7178(5) 0.3043(6) 0.1997(2) 0.0299(19) Uani . . 1.000
C C31 0.5896(4) 0.1262(8) -0.0405(2) 0.042(2) Uani . . 1.000
C C32 0.5332(5) 0.1182(9) 0.0012(2) 0.053(3) Uani . . 1.000
C C33 0.5548(5) -0.0017(8) 0.0339(3) 0.053(3) Uani . . 1.000
C C34 0.6367(4) 0.0227(7) 0.0636(2) 0.040(2) Uani . . 1.000
C C35 0.6731(5) -0.1076(8) 0.0858(2) 0.046(2) Uani . . 1.000
C C36 0.6146(5) -0.1778(8) 0.1212(3) 0.045(2) Uani . . 1.000
C C37 0.6478(5) -0.3197(7) 0.1396(3) 0.045(2) Uani . . 1.000
C C38 0.6208(5) -0.3384(8) 0.1913(3) 0.045(3) Uani . . 1.000
C C39 0.5629(5) -0.2203(8) 0.2052(3) 0.050(3) Uani . . 1.000
C C40 0.7753(4) -0.3409(6) 0.1859(2) 0.0313(19) Uani . . 1.000
C C41 0.8835(4) -0.1578(7) 0.6174(2) 0.0353(19) Uani . . 1.000
C C42 0.9311(5) -0.1299(7) 0.6628(2) 0.042(2) Uani . . 1.000
C C43 0.8810(5) -0.0284(9) 0.6925(2) 0.048(2) Uani . . 1.000
C C44 0.9204(4) -0.0047(7) 0.7412(2) 0.0361(19) Uani . . 1.000
C C45 0.8767(4) 0.1175(7) 0.7649(2) 0.038(2) Uani . . 1.000
C C46 0.9187(4) 0.1600(7) 0.8099(2) 0.0353(17) Uani . . 1.000
C C47 0.8776(4) 0.2922(6) 0.8334(2) 0.0346(19) Uani . . 1.000
C C48 0.8784(4) 0.2751(7) 0.8866(2) 0.037(2) Uani . . 1.000
C C49 0.9365(4) 0.1503(7) 0.9003(2) 0.042(2) Uani . . 1.000
C C50 0.7335(4) 0.2855(6) 0.8588(2) 0.0306(19) Uani . . 1.000
C C51 0.6085(4) 0.1757(8) 0.6277(2) 0.0390(19) Uani . . 1.000
C C52 0.5738(5) 0.1462(8) 0.6755(2) 0.045(2) Uani . . 1.000
C C53 0.6161(5) 0.0164(8) 0.6962(2) 0.048(3) Uani . . 1.000
C C54 0.5883(4) -0.0151(8) 0.7449(2) 0.0376(17) Uani . . 1.000
C C55 0.6343(4) -0.1494(7) 0.7618(2) 0.0350(17) Uani . . 1.000
C C56 0.5989(4) -0.2097(6) 0.8068(2) 0.0314(17) Uani . . 1.000
C C57 0.6455(4) -0.3466(6) 0.8218(2) 0.0331(17) Uani . . 1.000
C C58 0.6329(4) -0.3655(7) 0.8746(2) 0.0373(19) Uani . . 1.000
C C59 0.5846(5) -0.2396(7) 0.8948(2) 0.041(2) Uani . . 1.000
C C60 0.7850(4) -0.3623(6) 0.8575(2) 0.0316(19) Uani . . 1.000
P P1 0.21129(14) 0.9947(2) 0.30814(6) 0.0467(6) Uani . . 1.000
F F1 0.2866(4) 0.9512(8) 0.27213(18) 0.101(3) Uani . . 1.000
F F2 0.1402(4) 0.9519(6) 0.26921(17) 0.084(2) Uani . . 1.000
F F3 0.2087(4) 1.1455(5) 0.28668(19) 0.082(2) Uani . . 1.000
F F4 0.2816(4) 1.0320(9) 0.34590(18) 0.107(3) Uani . . 1.000
F F5 0.1356(4) 1.0324(5) 0.34279(17) 0.0753(19) Uani . . 1.000
F F6 0.2128(5) 0.8401(5) 0.32875(18) 0.093(2) Uani . . 1.000
P P2 0.76099(15) 0.4588(2) 0.02081(6) 0.0484(6) Uani . . 1.000
F F7 0.7278(8) 0.6043(8) 0.0358(2) 0.171(5) Uani . . 1.000
F F8 0.6842(4) 0.4388(9) -0.01645(19) 0.109(3) Uani . . 1.000
F F9 0.8188(4) 0.5277(7) -0.01773(19) 0.098(3) Uani . . 1.000
F F10 0.7968(6) 0.3138(7) 0.0045(2) 0.115(3) Uani . . 1.000
F F11 0.8378(5) 0.4728(9) 0.05782(18) 0.118(3) Uani . . 1.000
F F12 0.7069(5) 0.3853(9) 0.0596(2) 0.118(3) Uani . . 1.000
P P3 0.72542(17) 0.50489(17) 0.35078(6) 0.0529(7) Uani . . 1.000
F F13 0.7082(7) 0.6615(5) 0.36258(19) 0.137(4) Uani . . 1.000
F F14 0.6493(4) 0.4982(9) 0.31409(19) 0.118(3) Uani . . 1.000
F F15 0.7904(5) 0.5487(6) 0.31071(17) 0.091(2) Uani . . 1.000
F F16 0.7490(5) 0.3478(5) 0.33947(16) 0.084(2) Uani . . 1.000
F F17 0.8043(5) 0.5076(8) 0.38776(19) 0.110(3) Uani . . 1.000
F F18 0.6638(5) 0.4581(8) 0.39175(19) 0.109(3) Uani . . 1.000
H H1N 0.749(4) 0.400(8) 0.4597(13) 0.0420 Uiso . . 1.000
H H2A 0.90620 -0.20890 0.36680 0.0440 Uiso calc R 1.000
H H2B 0.98200 -0.11920 0.34270 0.0440 Uiso calc R 1.000
H H2N 0.755(5) 0.367(9) 0.5921(13) 0.0560 Uiso . . 1.000
H H2O 0.90030 -0.28950 0.25200 0.0670 Uiso calc R 1.000
H H3A 0.89280 0.08140 0.34450 0.0440 Uiso calc R 1.000
H H3B 0.81220 -0.00640 0.36460 0.0440 Uiso calc R 1.000
H H3N 0.748(4) -0.288(9) 0.4369(15) 0.0530 Uiso . . 1.000
H H4A 0.97210 0.04570 0.41480 0.0420 Uiso calc R 1.000
H H4B 0.88990 -0.03910 0.43490 0.0420 Uiso calc R 1.000
H H4N 0.714(5) -0.270(9) 0.5689(9) 0.0560 Uiso . . 1.000
H H5A 0.87480 0.24610 0.40730 0.0380 Uiso calc R 1.000
H H5B 0.80210 0.15960 0.43470 0.0380 Uiso calc R 1.000
H H5N 0.740(4) 0.333(7) 0.1348(13) 0.0360 Uiso . . 1.000
H H5O 0.58730 0.24530 0.25580 0.0710 Uiso calc R 1.000
H H6 0.96710 0.24600 0.47090 0.0380 Uiso calc R 1.000
H H6N 0.762(5) 0.273(8) 0.2663(10) 0.0440 Uiso . . 1.000
H H7 0.88910 0.44360 0.48180 0.0430 Uiso calc R 1.000
H H7N 0.765(4) -0.346(8) 0.1156(12) 0.0410 Uiso . . 1.000
H H8 0.89780 0.45190 0.55910 0.0470 Uiso calc R 1.000
H H8N 0.706(5) -0.370(8) 0.2445(13) 0.0540 Uiso . . 1.000
H H8O 0.90870 -0.30900 -0.08140 0.0660 Uiso calc R 1.000
H H9A 0.90080 0.20920 0.59730 0.0530 Uiso calc R 1.000
H H9B 0.98450 0.25720 0.56730 0.0530 Uiso calc R 1.000
H H9N 0.760(4) 0.307(8) 0.7948(13) 0.0440 Uiso . . 1.000
H H10N 0.776(5) 0.253(8) 0.9259(9) 0.0480 Uiso . . 1.000
H H11N 0.776(4) -0.345(7) 0.7934(16) 0.0390 Uiso . . 1.000
H H11O 0.59710 0.23170 -0.09130 0.0840 Uiso calc R 1.000
H H12A 0.45480 0.03820 0.31620 0.0510 Uiso calc R 1.000
H H12B 0.53210 -0.06420 0.33340 0.0510 Uiso calc R 1.000
H H12N 0.726(4) -0.448(5) 0.910(2) 0.0470 Uiso . . 1.000
H H13A 0.47990 0.07330 0.39550 0.0550 Uiso calc R 1.000
H H13B 0.50720 0.21140 0.36810 0.0550 Uiso calc R 1.000
H H13O 0.89420 -0.26380 0.56680 0.0710 Uiso calc R 1.000
H H14A 0.61480 0.17040 0.42430 0.0540 Uiso calc R 1.000
H H14B 0.65820 0.14480 0.37460 0.0540 Uiso calc R 1.000
H H15A 0.64360 -0.10350 0.38580 0.0490 Uiso calc R 1.000
H H15B 0.70820 -0.03390 0.42380 0.0490 Uiso calc R 1.000
H H16 0.53100 -0.11270 0.43930 0.0480 Uiso calc R 1.000
H H17 0.59260 -0.32540 0.44970 0.0540 Uiso calc R 1.000
H H17O 0.59900 0.30950 0.58450 0.0780 Uiso calc R 1.000
H H18 0.58040 -0.35590 0.52680 0.0520 Uiso calc R 1.000
H H19A 0.56910 -0.13200 0.57170 0.0540 Uiso calc R 1.000
H H19B 0.49350 -0.16480 0.53310 0.0540 Uiso calc R 1.000
H H22A 0.99460 -0.13850 0.00910 0.0440 Uiso calc R 1.000
H H22B 0.91760 -0.23050 0.03110 0.0440 Uiso calc R 1.000
H H23A 0.82470 -0.02590 0.02860 0.0460 Uiso calc R 1.000
H H23B 0.90970 0.06160 0.01380 0.0460 Uiso calc R 1.000
H H24A 0.89420 -0.08040 0.10060 0.0370 Uiso calc R 1.000
H H24B 0.97940 0.00700 0.08580 0.0370 Uiso calc R 1.000
H H25A 0.88260 0.20900 0.07980 0.0370 Uiso calc R 1.000
H H25B 0.80850 0.11720 0.10420 0.0370 Uiso calc R 1.000
H H26 0.97110 0.20100 0.14540 0.0350 Uiso calc R 1.000
H H27 0.89100 0.39340 0.15840 0.0380 Uiso calc R 1.000
H H28 0.89340 0.38450 0.23760 0.0450 Uiso calc R 1.000
H H29A 0.90560 0.13720 0.26890 0.0470 Uiso calc R 1.000
H H29B 0.98640 0.19590 0.23880 0.0470 Uiso calc R 1.000
H H32A 0.47070 0.10960 -0.00930 0.0630 Uiso calc R 1.000
H H32B 0.53890 0.20650 0.01880 0.0630 Uiso calc R 1.000
H H33A 0.50390 -0.01730 0.05460 0.0640 Uiso calc R 1.000
H H33B 0.56310 -0.08730 0.01530 0.0640 Uiso calc R 1.000
H H34A 0.68290 0.06490 0.04410 0.0480 Uiso calc R 1.000
H H34B 0.62250 0.09020 0.08850 0.0480 Uiso calc R 1.000
H H35A 0.73030 -0.08450 0.10120 0.0560 Uiso calc R 1.000
H H35B 0.68550 -0.17540 0.06070 0.0560 Uiso calc R 1.000
H H36 0.55540 -0.19330 0.10600 0.0540 Uiso calc R 1.000
H H37 0.62300 -0.39710 0.12000 0.0540 Uiso calc R 1.000
H H38 0.59010 -0.42950 0.19580 0.0540 Uiso calc R 1.000
H H39A 0.56860 -0.20350 0.23920 0.0600 Uiso calc R 1.000
H H39B 0.50030 -0.24200 0.19760 0.0600 Uiso calc R 1.000
H H42A 0.99060 -0.09190 0.65650 0.0510 Uiso calc R 1.000
H H42B 0.93890 -0.21860 0.68010 0.0510 Uiso calc R 1.000
H H43A 0.81960 -0.06250 0.69570 0.0580 Uiso calc R 1.000
H H43B 0.87810 0.06220 0.67610 0.0580 Uiso calc R 1.000
H H44A 0.91240 -0.08960 0.76030 0.0440 Uiso calc R 1.000
H H44B 0.98470 0.01310 0.73890 0.0440 Uiso calc R 1.000
H H45A 0.87730 0.19810 0.74340 0.0460 Uiso calc R 1.000
H H45B 0.81410 0.09350 0.77060 0.0460 Uiso calc R 1.000
H H46 0.98210 0.18150 0.80360 0.0420 Uiso calc R 1.000
H H47 0.91150 0.37740 0.82450 0.0410 Uiso calc R 1.000
H H48 0.89970 0.36200 0.90240 0.0440 Uiso calc R 1.000
H H49A 0.91920 0.11270 0.93100 0.0500 Uiso calc R 1.000
H H49B 0.99970 0.17730 0.90180 0.0500 Uiso calc R 1.000
H H52A 0.50880 0.13360 0.67360 0.0530 Uiso calc R 1.000
H H52B 0.58640 0.22670 0.69620 0.0530 Uiso calc R 1.000
H H53A 0.60080 -0.06410 0.67610 0.0580 Uiso calc R 1.000
H H53B 0.68120 0.02760 0.69600 0.0580 Uiso calc R 1.000
H H54A 0.52330 -0.02700 0.74570 0.0450 Uiso calc R 1.000
H H54B 0.60470 0.06330 0.76580 0.0450 Uiso calc R 1.000
H H55A 0.62830 -0.22060 0.73700 0.0420 Uiso calc R 1.000
H H55B 0.69820 -0.13000 0.76630 0.0420 Uiso calc R 1.000
H H56 0.53480 -0.23120 0.80140 0.0380 Uiso calc R 1.000
H H57 0.62020 -0.42760 0.80420 0.0400 Uiso calc R 1.000
H H58 0.59980 -0.45340 0.88110 0.0450 Uiso calc R 1.000
H H59A 0.60650 -0.21980 0.92690 0.0490 Uiso calc R 1.000
H H59B 0.52010 -0.25760 0.89590 0.0490 Uiso calc R 1.000

loop_
_atom_type_symbol
_atom_type_description
_atom_type_scat_dispersion_real
_atom_type_scat_dispersion_imag
_atom_type_scat_source
C C 0.0033 0.0016 'International Tables Vol C Tables 4.2.6.8 and 6.1.1.4'
H H 0.0000 0.0000 'International Tables Vol C Tables 4.2.6.8 and 6.1.1.4'
Ag Ag -0.8971 1.1015 'International Tables Vol C Tables 4.2.6.8 and 6.1.1.4'
F F 0.0171 0.0103 'International Tables Vol C Tables 4.2.6.8 and 6.1.1.4'
N N 0.0061 0.0033 'International Tables Vol C Tables 4.2.6.8 and 6.1.1.4'
O O 0.0106 0.0060 'International Tables Vol C Tables 4.2.6.8 and 6.1.1.4'
P P 0.1023 0.0942 'International Tables Vol C Tables 4.2.6.8 and 6.1.1.4'
S S 0.1246 0.1234 'International Tables Vol C Tables 4.2.6.8 and 6.1.1.4'

loop_
_geom_angle_atom_site_label_1
_geom_angle_atom_site_label_2
_geom_angle_atom_site_label_3
_geom_angle_site_symmetry_1
_geom_angle_site_symmetry_3
_geom_angle
_geom_angle_publ_flag
S1 Ag1 S2 . . 151.54(6) yes
S1 Ag1 O16 . . 124.92(14) yes
S2 Ag1 O16 . . 80.41(14) yes
S3 Ag2 S4 . . 147.51(6) yes
S3 Ag2 O1 . . 80.10(11) yes
S3 Ag2 O4 . . 131.20(13) yes
S4 Ag2 O1 . . 128.67(11) yes
S4 Ag2 O4 . . 78.40(13) yes
O1 Ag2 O4 . . 70.97(16) yes
S5 Ag3 S6 . . 157.56(6) yes
S5 Ag3 O7 . 1_556 83.88(11) yes
S6 Ag3 O7 . 1_556 116.73(11) yes
Ag1 S1 C6 . . 107.6(2) no
Ag1 S1 C9 . . 104.4(2) no
C6 S1 C9 . . 90.2(3) no
Ag1 S2 C16 . . 110.9(2) no
Ag1 S2 C19 . . 102.1(2) no
C16 S2 C19 . . 90.3(3) no
Ag2 S3 C26 . . 109.9(2) no
Ag2 S3 C29 . . 102.3(2) no
C26 S3 C29 . . 88.8(3) no
Ag2 S4 C36 . . 107.0(2) no
Ag2 S4 C39 . . 103.3(3) no
C36 S4 C39 . . 90.1(4) no
Ag3 S5 C46 . . 109.8(2) no
Ag3 S5 C49 . . 99.0(2) no
C46 S5 C49 . . 90.7(3) no
Ag3 S6 C56 . . 109.5(2) no
Ag3 S6 C59 . . 104.3(2) no
C56 S6 C59 . . 89.4(3) no
F4 P1 F5 . . 90.2(3) no
F4 P1 F6 . . 87.2(4) no
F5 P1 F6 . . 89.2(3) no
F1 P1 F6 . . 89.4(4) no
F2 P1 F3 . . 87.2(3) no
F2 P1 F4 . . 178.3(4) no
F1 P1 F2 . . 87.7(3) no
F1 P1 F3 . . 90.1(3) no
F1 P1 F4 . . 91.4(3) no
F1 P1 F5 . . 177.9(3) no
F3 P1 F6 . . 178.6(3) no
F2 P1 F6 . . 91.4(3) no
F3 P1 F4 . . 94.2(4) no
F2 P1 F5 . . 90.7(3) no
F3 P1 F5 . . 91.2(3) no
F7 P2 F9 . . 90.1(4) no
F7 P2 F10 . . 178.1(5) no
F7 P2 F8 . . 93.4(5) no
F8 P2 F11 . . 177.9(5) no
F8 P2 F12 . . 92.3(4) no
F9 P2 F10 . . 88.0(4) no
F7 P2 F11 . . 88.5(5) no
F7 P2 F12 . . 92.0(4) no
F8 P2 F9 . . 89.2(3) no
F8 P2 F10 . . 86.8(4) no
F11 P2 F12 . . 87.0(4) no
F9 P2 F12 . . 177.4(4) no
F10 P2 F11 . . 91.3(4) no
F9 P2 F11 . . 91.5(3) no
F10 P2 F12 . . 89.9(4) no
F13 P3 F15 . . 90.5(4) no
F13 P3 F16 . . 176.6(5) no
F13 P3 F14 . . 93.6(5) no
F17 P3 F18 . . 87.3(4) no
F14 P3 F17 . . 178.4(4) no
F14 P3 F18 . . 93.0(4) no
F15 P3 F16 . . 87.7(3) no
F13 P3 F17 . . 88.0(4) no
F13 P3 F18 . . 90.6(4) no
F14 P3 F15 . . 88.9(3) no
F14 P3 F16 . . 89.4(4) no
F15 P3 F17 . . 90.7(4) no
F15 P3 F18 . . 177.7(4) no
F16 P3 F17 . . 89.0(4) no
F16 P3 F18 . . 91.1(4) no
Ag2 O1 C1 . . 145.9(4) no
Ag2 O4 C11 . . 146.5(5) no
Ag3 O7 C21 1_554 . 142.1(4) no
Ag1 O16 C51 . . 150.7(5) no
C1 O2 H2O . . 109.00 no
C11 O5 H5O . . 109.00 no
C21 O8 H8O . . 109.00 no
C31 O11 H11O . . 110.00 no
C41 O13 H13O . . 110.00 no
C51 O17 H17O . . 109.00 no
C7 N1 C10 . . 113.0(5) no
C8 N2 C10 . . 112.3(5) no
C17 N3 C20 . . 112.4(5) no
C18 N4 C20 . . 112.2(6) no
C27 N5 C30 . . 115.3(5) no
C28 N6 C30 . . 113.2(5) no
C37 N7 C40 . . 114.6(6) no
C38 N8 C40 . . 111.8(6) no
C47 N9 C50 . . 113.3(5) no
C48 N10 C50 . . 111.7(5) no
C57 N11 C60 . . 112.6(5) no
C58 N12 C60 . . 113.5(5) no
C7 N1 H1N . . 115(4) no
C10 N1 H1N . . 128(4) no
C8 N2 H2N . . 129(5) no
C10 N2 H2N . . 117(5) no
C17 N3 H3N . . 124(4) no
C20 N3 H3N . . 123(4) no
C20 N4 H4N . . 124(5) no
C18 N4 H4N . . 124(5) no
C30 N5 H5N . . 117(4) no
C27 N5 H5N . . 127(4) no
C28 N6 H6N . . 119(5) no
C30 N6 H6N . . 127(5) no
C40 N7 H7N . . 134(4) no
C37 N7 H7N . . 110(4) no
C38 N8 H8N . . 114(5) no
C40 N8 H8N . . 128(5) no
C50 N9 H9N . . 117(4) no
C47 N9 H9N . . 126(4) no
C50 N10 H10N . . 132(5) no
C48 N10 H10N . . 110(5) no
C57 N11 H11N . . 134(4) no
C60 N11 H11N . . 111(4) no
C58 N12 H12N . . 105(4) no
C60 N12 H12N . . 122(4) no
O1 C1 O2 . . 123.0(5) no
O2 C1 C2 . . 112.3(5) no
O1 C1 C2 . . 124.6(5) no
C1 C2 C3 . . 112.8(5) no
C2 C3 C4 . . 115.3(5) no
C3 C4 C5 . . 112.6(5) no
C4 C5 C6 . . 115.3(5) no
S1 C6 C5 . . 114.0(5) no
C5 C6 C7 . . 115.9(5) no
S1 C6 C7 . . 104.7(4) no
N1 C7 C6 . . 114.3(5) no
N1 C7 C8 . . 103.2(5) no
C6 C7 C8 . . 110.4(5) no
C7 C8 C9 . . 110.0(5) no
N2 C8 C7 . . 102.9(5) no
N2 C8 C9 . . 111.3(6) no
S1 C9 C8 . . 105.9(4) no
O3 C10 N2 . . 125.5(6) no
O3 C10 N1 . . 126.5(6) no
N1 C10 N2 . . 108.0(5) no
O4 C11 O5 . . 123.4(6) no
O4 C11 C12 . . 123.7(6) no
O5 C11 C12 . . 112.9(5) no
C11 C12 C13 . . 113.3(6) no
C12 C13 C14 . . 114.1(6) no
C13 C14 C15 . . 115.1(6) no
C14 C15 C16 . . 115.4(5) no
S2 C16 C17 . . 105.1(4) no
S2 C16 C15 . . 113.3(5) no
C15 C16 C17 . . 115.0(5) no
C16 C17 C18 . . 109.4(5) no
N3 C17 C18 . . 102.5(5) no
N3 C17 C16 . . 113.3(6) no
N4 C18 C17 . . 103.1(5) no
N4 C18 C19 . . 114.2(6) no
C17 C18 C19 . . 110.2(6) no
S2 C19 C18 . . 105.5(5) no
O6 C20 N4 . . 125.7(6) no
N3 C20 N4 . . 109.1(6) no
O6 C20 N3 . . 125.3(6) no
O7 C21 O8 . . 122.3(5) no
O7 C21 C22 . . 123.8(5) no
O8 C21 C22 . . 113.9(5) no
C21 C22 C23 . . 113.0(5) no
C22 C23 C24 . . 114.0(5) no
C23 C24 C25 . . 112.3(5) no
C24 C25 C26 . . 116.2(5) no
S3 C26 C25 . . 113.2(4) no
S3 C26 C27 . . 106.3(4) no
C25 C26 C27 . . 115.6(5) no
N5 C27 C28 . . 101.8(5) no
N5 C27 C26 . . 114.9(5) no
C26 C27 C28 . . 108.7(5) no
N6 C28 C29 . . 112.3(5) no
N6 C28 C27 . . 102.4(5) no
C27 C28 C29 . . 109.1(5) no
S3 C29 C28 . . 106.1(4) no
O9 C30 N6 . . 126.0(6) no
N5 C30 N6 . . 106.4(6) no
O9 C30 N5 . . 127.6(6) no
O11 C31 C32 . . 110.9(6) no
O10 C31 C32 . . 126.5(6) no
O10 C31 O11 . . 122.5(6) no
C31 C32 C33 . . 114.7(7) no
C32 C33 C34 . . 113.4(6) no
C33 C34 C35 . . 113.6(6) no
C34 C35 C36 . . 116.1(6) no
C35 C36 C37 . . 115.6(6) no
S4 C36 C37 . . 105.6(6) no
S4 C36 C35 . . 112.7(5) no
N7 C37 C36 . . 113.9(6) no
N7 C37 C38 . . 101.9(6) no
C36 C37 C38 . . 109.8(6) no
C37 C38 C39 . . 109.4(6) no
N8 C38 C37 . . 102.0(6) no
N8 C38 C39 . . 112.7(7) no
S4 C39 C38 . . 107.7(6) no
N7 C40 N8 . . 108.9(6) no
O12 C40 N7 . . 124.9(6) no
O12 C40 N8 . . 126.2(6) no
O13 C41 C42 . . 113.5(5) no
O13 C41 O14 . . 122.6(6) no
O14 C41 C42 . . 123.9(6) no
C41 C42 C43 . . 111.6(6) no
C42 C43 C44 . . 114.9(6) no
C43 C44 C45 . . 111.1(5) no
C44 C45 C46 . . 114.8(5) no
S5 C46 C45 . . 113.2(5) no
S5 C46 C47 . . 105.9(4) no
C45 C46 C47 . . 115.4(5) no
N9 C47 C48 . . 102.5(5) no
N9 C47 C46 . . 113.5(5) no
C46 C47 C48 . . 110.1(5) no
C47 C48 C49 . . 109.5(5) no
N10 C48 C49 . . 112.3(5) no
N10 C48 C47 . . 101.8(5) no
S5 C49 C48 . . 104.9(4) no
N9 C50 N10 . . 108.4(5) no
O15 C50 N9 . . 126.1(6) no
O15 C50 N10 . . 125.5(6) no
O17 C51 C52 . . 111.6(6) no
O16 C51 O17 . . 123.8(6) no
O16 C51 C52 . . 124.7(7) no
C51 C52 C53 . . 111.1(6) no
C52 C53 C54 . . 114.1(6) no
C53 C54 C55 . . 109.3(5) no
C54 C55 C56 . . 115.0(5) no
S6 C56 C57 . . 106.1(4) no
C55 C56 C57 . . 113.2(5) no
S6 C56 C55 . . 114.3(4) no
C56 C57 C58 . . 108.1(5) no
N11 C57 C58 . . 104.0(5) no
N11 C57 C56 . . 112.8(5) no
C57 C58 C59 . . 110.3(5) no
N12 C58 C59 . . 112.8(5) no
N12 C58 C57 . . 101.4(5) no
S6 C59 C58 . . 106.5(4) no
O18 C60 N12 . . 126.6(6) no
N11 C60 N12 . . 108.4(5) no
O18 C60 N11 . . 125.0(6) no
C1 C2 H2B . . 109.00 no
C1 C2 H2A . . 109.00 no
H2A C2 H2B . . 108.00 no
C3 C2 H2A . . 109.00 no
C3 C2 H2B . . 109.00 no
C2 C3 H3A . . 108.00 no
C4 C3 H3B . . 108.00 no
C2 C3 H3B . . 108.00 no
C4 C3 H3A . . 109.00 no
H3A C3 H3B . . 107.00 no
C5 C4 H4B . . 109.00 no
C3 C4 H4A . . 109.00 no
C3 C4 H4B . . 109.00 no
C5 C4 H4A . . 109.00 no
H4A C4 H4B . . 108.00 no
H5A C5 H5B . . 107.00 no
C4 C5 H5B . . 108.00 no
C6 C5 H5B . . 108.00 no
C4 C5 H5A . . 109.00 no
C6 C5 H5A . . 108.00 no
S1 C6 H6 . . 107.00 no
C5 C6 H6 . . 107.00 no
C7 C6 H6 . . 107.00 no
N1 C7 H7 . . 110.00 no
C8 C7 H7 . . 110.00 no
C6 C7 H7 . . 110.00 no
C9 C8 H8 . . 111.00 no
N2 C8 H8 . . 111.00 no
C7 C8 H8 . . 111.00 no
S1 C9 H9A . . 111.00 no
C8 C9 H9A . . 111.00 no
C8 C9 H9B . . 111.00 no
S1 C9 H9B . . 110.00 no
H9A C9 H9B . . 109.00 no
C11 C12 H12B . . 109.00 no
C13 C12 H12A . . 109.00 no
C11 C12 H12A . . 109.00 no
H12A C12 H12B . . 108.00 no
C13 C12 H12B . . 109.00 no
C12 C13 H13A . . 109.00 no
H13A C13 H13B . . 108.00 no
C14 C13 H13B . . 109.00 no
C12 C13 H13B . . 109.00 no
C14 C13 H13A . . 109.00 no
C13 C14 H14A . . 109.00 no
C13 C14 H14B . . 108.00 no
C15 C14 H14A . . 108.00 no
C15 C14 H14B . . 109.00 no
H14A C14 H14B . . 107.00 no
C14 C15 H15B . . 108.00 no
C16 C15 H15A . . 108.00 no
C14 C15 H15A . . 108.00 no
C16 C15 H15B . . 108.00 no
H15A C15 H15B . . 107.00 no
S2 C16 H16 . . 108.00 no
C17 C16 H16 . . 108.00 no
C15 C16 H16 . . 108.00 no
C16 C17 H17 . . 110.00 no
N3 C17 H17 . . 111.00 no
C18 C17 H17 . . 110.00 no
C17 C18 H18 . . 110.00 no
N4 C18 H18 . . 110.00 no
C19 C18 H18 . . 110.00 no
S2 C19 H19B . . 111.00 no
S2 C19 H19A . . 111.00 no
H19A C19 H19B . . 109.00 no
C18 C19 H19A . . 111.00 no
C18 C19 H19B . . 111.00 no
C21 C22 H22A . . 109.00 no
C23 C22 H22B . . 109.00 no
C21 C22 H22B . . 109.00 no
C23 C22 H22A . . 109.00 no
H22A C22 H22B . . 108.00 no
C24 C23 H23B . . 109.00 no
C22 C23 H23A . . 109.00 no
C22 C23 H23B . . 109.00 no
C24 C23 H23A . . 109.00 no
H23A C23 H23B . . 108.00 no
C25 C24 H24A . . 109.00 no
H24A C24 H24B . . 108.00 no
C23 C24 H24B . . 109.00 no
C25 C24 H24B . . 109.00 no
C23 C24 H24A . . 109.00 no
C24 C25 H25A . . 108.00 no
H25A C25 H25B . . 107.00 no
C24 C25 H25B . . 108.00 no
C26 C25 H25A . . 108.00 no
C26 C25 H25B . . 108.00 no
C27 C26 H26 . . 107.00 no
S3 C26 H26 . . 107.00 no
C25 C26 H26 . . 107.00 no
C26 C27 H27 . . 110.00 no
N5 C27 H27 . . 110.00 no
C28 C27 H27 . . 110.00 no
N6 C28 H28 . . 111.00 no
C27 C28 H28 . . 111.00 no
C29 C28 H28 . . 111.00 no
S3 C29 H29B . . 110.00 no
C28 C29 H29A . . 111.00 no
S3 C29 H29A . . 111.00 no
C28 C29 H29B . . 110.00 no
H29A C29 H29B . . 109.00 no
C31 C32 H32A . . 109.00 no
C33 C32 H32B . . 109.00 no
H32A C32 H32B . . 108.00 no
C31 C32 H32B . . 109.00 no
C33 C32 H32A . . 109.00 no
C32 C33 H33A . . 109.00 no
H33A C33 H33B . . 108.00 no
C32 C33 H33B . . 109.00 no
C34 C33 H33A . . 109.00 no
C34 C33 H33B . . 109.00 no
C33 C34 H34A . . 109.00 no
C33 C34 H34B . . 109.00 no
C35 C34 H34A . . 109.00 no
C35 C34 H34B . . 109.00 no
H34A C34 H34B . . 108.00 no
H35A C35 H35B . . 107.00 no
C34 C35 H35A . . 108.00 no
C36 C35 H35B . . 108.00 no
C36 C35 H35A . . 108.00 no
C34 C35 H35B . . 108.00 no
S4 C36 H36 . . 108.00 no
C37 C36 H36 . . 108.00 no
C35 C36 H36 . . 108.00 no
N7 C37 H37 . . 110.00 no
C36 C37 H37 . . 110.00 no
C38 C37 H37 . . 110.00 no
N8 C38 H38 . . 111.00 no
C37 C38 H38 . . 111.00 no
C39 C38 H38 . . 111.00 no
S4 C39 H39B . . 110.00 no
S4 C39 H39A . . 110.00 no
H39A C39 H39B . . 109.00 no
C38 C39 H39A . . 110.00 no
C38 C39 H39B . . 110.00 no
H42A C42 H42B . . 108.00 no
C41 C42 H42A . . 109.00 no
C41 C42 H42B . . 109.00 no
C43 C42 H42A . . 109.00 no
C43 C42 H42B . . 109.00 no
H43A C43 H43B . . 107.00 no
C42 C43 H43B . . 109.00 no
C44 C43 H43A . . 108.00 no
C42 C43 H43A . . 109.00 no
C44 C43 H43B . . 108.00 no
C43 C44 H44A . . 109.00 no
C43 C44 H44B . . 109.00 no
C45 C44 H44A . . 109.00 no
C45 C44 H44B . . 109.00 no
H44A C44 H44B . . 108.00 no
C46 C45 H45B . . 108.00 no
H45A C45 H45B . . 108.00 no
C46 C45 H45A . . 109.00 no
C44 C45 H45A . . 109.00 no
C44 C45 H45B . . 109.00 no
S5 C46 H46 . . 107.00 no
C47 C46 H46 . . 107.00 no
C45 C46 H46 . . 107.00 no
N9 C47 H47 . . 110.00 no
C48 C47 H47 . . 110.00 no
C46 C47 H47 . . 110.00 no
C47 C48 H48 . . 111.00 no
N10 C48 H48 . . 111.00 no
C49 C48 H48 . . 111.00 no
H49A C49 H49B . . 109.00 no
S5 C49 H49B . . 111.00 no
S5 C49 H49A . . 111.00 no
C48 C49 H49A . . 111.00 no
C48 C49 H49B . . 111.00 no
C51 C52 H52B . . 109.00 no
C51 C52 H52A . . 109.00 no
C53 C52 H52A . . 109.00 no
C53 C52 H52B . . 109.00 no
H52A C52 H52B . . 108.00 no
C52 C53 H53B . . 109.00 no
C54 C53 H53A . . 109.00 no
C54 C53 H53B . . 109.00 no
C52 C53 H53A . . 109.00 no
H53A C53 H53B . . 108.00 no
C53 C54 H54A . . 110.00 no
C53 C54 H54B . . 110.00 no
H54A C54 H54B . . 108.00 no
C55 C54 H54B . . 110.00 no
C55 C54 H54A . . 110.00 no
C56 C55 H55B . . 109.00 no
C56 C55 H55A . . 109.00 no
C54 C55 H55B . . 109.00 no
C54 C55 H55A . . 108.00 no
H55A C55 H55B . . 108.00 no
C55 C56 H56 . . 108.00 no
S6 C56 H56 . . 108.00 no
C57 C56 H56 . . 108.00 no
C58 C57 H57 . . 111.00 no
N11 C57 H57 . . 111.00 no
C56 C57 H57 . . 111.00 no
C59 C58 H58 . . 111.00 no
N12 C58 H58 . . 111.00 no
C57 C58 H58 . . 111.00 no
H59A C59 H59B . . 109.00 no
S6 C59 H59A . . 110.00 no
S6 C59 H59B . . 111.00 no
C58 C59 H59A . . 110.00 no
C58 C59 H59B . . 110.00 no

loop_
_geom_bond_atom_site_label_1
_geom_bond_atom_site_label_2
_geom_bond_site_symmetry_2
_geom_bond_distance
_geom_bond_publ_flag
Ag1 S1 . 2.4232(16) yes
Ag1 S2 . 2.4524(16) yes
Ag1 O16 . 2.518(5) yes
Ag1 O14 . 2.753(5) yes
Ag2 S3 . 2.4655(15) yes
Ag2 S4 . 2.4600(17) yes
Ag2 O1 . 2.517(4) yes
Ag2 O4 . 2.623(6) yes
Ag3 S5 . 2.4752(16) yes
Ag3 S6 . 2.4270(16) yes
Ag3 O7 1_556 2.491(4) yes
Ag3 O10 1_556 2.981(5) yes
S1 C6 . 1.842(6) no
S1 C9 . 1.821(7) no
S2 C16 . 1.852(6) no
S2 C19 . 1.812(7) no
S3 C26 . 1.838(6) no
S3 C29 . 1.817(6) no
S4 C36 . 1.850(8) no
S4 C39 . 1.790(8) no
S5 C46 . 1.838(6) no
S5 C49 . 1.822(6) no
S6 C56 . 1.812(6) no
S6 C59 . 1.817(7) no
P1 F5 . 1.570(6) no
P1 F6 . 1.598(5) no
P1 F4 . 1.546(6) no
P1 F1 . 1.605(6) no
P1 F2 . 1.590(6) no
P1 F3 . 1.574(5) no
P2 F8 . 1.576(6) no
P2 F9 . 1.566(6) no
P2 F10 . 1.568(7) no
P2 F7 . 1.548(8) no
P2 F11 . 1.565(7) no
P2 F12 . 1.560(7) no
P3 F17 . 1.582(7) no
P3 F15 . 1.581(7) no
P3 F16 . 1.585(5) no
P3 F13 . 1.564(5) no
P3 F14 . 1.547(6) no
P3 F18 . 1.576(7) no
O1 C1 . 1.197(7) no
O2 C1 . 1.336(8) no
O3 C10 . 1.224(8) no
O4 C11 . 1.194(9) no
O5 C11 . 1.319(9) no
O6 C20 . 1.246(9) no
O7 C21 . 1.211(7) no
O8 C21 . 1.316(7) no
O9 C30 . 1.224(9) no
O10 C31 . 1.197(8) no
O11 C31 . 1.313(9) no
O12 C40 . 1.244(8) no
O13 C41 . 1.315(8) no
O14 C41 . 1.200(9) no
O15 C50 . 1.235(8) no
O16 C51 . 1.188(9) no
O17 C51 . 1.324(9) no
O18 C60 . 1.229(8) no
O2 H2O . 0.8400 no
O5 H5O . 0.8400 no
O8 H8O . 0.8400 no
O11 H11O . 0.8400 no
O13 H13O . 0.8400 no
O17 H17O . 0.8400 no
N1 C7 . 1.444(9) no
N1 C10 . 1.350(8) no
N2 C8 . 1.454(8) no
N2 C10 . 1.357(8) no
N3 C17 . 1.462(10) no
N3 C20 . 1.347(8) no
N4 C20 . 1.357(9) no
N4 C18 . 1.450(9) no
N5 C27 . 1.442(8) no
N5 C30 . 1.345(8) no
N6 C30 . 1.376(9) no
N6 C28 . 1.451(9) no
N7 C37 . 1.449(10) no
N7 C40 . 1.320(8) no
N8 C40 . 1.347(8) no
N8 C38 . 1.480(10) no
N9 C50 . 1.328(8) no
N9 C47 . 1.435(9) no
N10 C48 . 1.456(9) no
N10 C50 . 1.347(8) no
N11 C60 . 1.350(8) no
N11 C57 . 1.454(9) no
N12 C58 . 1.478(8) no
N12 C60 . 1.341(8) no
N1 H1N . 0.88(5) no
N2 H2N . 0.90(5) no
N3 H3N . 0.88(5) no
N4 H4N . 0.87(3) no
N5 H5N . 0.88(4) no
N6 H6N . 0.89(3) no
N7 H7N . 0.87(4) no
N8 H8N . 0.88(4) no
N9 H9N . 0.88(4) no
N10 H10N . 0.88(3) no
N11 H11N . 0.86(5) no
N12 H12N . 0.87(5) no
C1 C2 . 1.495(8) no
C2 C3 . 1.533(9) no
C3 C4 . 1.493(8) no
C4 C5 . 1.528(9) no
C5 C6 . 1.468(8) no
C6 C7 . 1.559(9) no
C7 C8 . 1.529(8) no
C8 C9 . 1.529(10) no
C11 C12 . 1.513(9) no
C12 C13 . 1.514(9) no
C13 C14 . 1.520(10) no
C14 C15 . 1.566(10) no
C15 C16 . 1.482(9) no
C16 C17 . 1.566(9) no
C17 C18 . 1.547(10) no
C18 C19 . 1.499(10) no
C21 C22 . 1.496(8) no
C22 C23 . 1.511(10) no
C23 C24 . 1.508(8) no
C24 C25 . 1.518(8) no
C25 C26 . 1.490(8) no
C26 C27 . 1.538(8) no
C27 C28 . 1.566(8) no
C28 C29 . 1.514(9) no
C31 C32 . 1.482(9) no
C32 C33 . 1.517(11) no
C33 C34 . 1.509(10) no
C34 C35 . 1.504(10) no
C35 C36 . 1.515(11) no
C36 C37 . 1.542(11) no
C37 C38 . 1.554(12) no
C38 C39 . 1.491(11) no
C41 C42 . 1.501(9) no
C42 C43 . 1.507(10) no
C43 C44 . 1.526(8) no
C44 C45 . 1.513(9) no
C45 C46 . 1.486(8) no
C46 C47 . 1.570(9) no
C47 C48 . 1.534(8) no
C48 C49 . 1.533(9) no
C51 C52 . 1.502(8) no
C52 C53 . 1.517(10) no
C53 C54 . 1.496(8) no
C54 C55 . 1.540(10) no
C55 C56 . 1.519(8) no
C56 C57 . 1.549(8) no
C57 C58 . 1.539(8) no
C58 C59 . 1.531(9) no
C2 H2A . 0.9900 no
C2 H2B . 0.9900 no
C3 H3A . 0.9900 no
C3 H3B . 0.9900 no
C4 H4A . 0.9900 no
C4 H4B . 0.9900 no
C5 H5A . 0.9900 no
C5 H5B . 0.9900 no
C6 H6 . 1.0000 no
C7 H7 . 1.0000 no
C8 H8 . 1.0000 no
C9 H9A . 0.9900 no
C9 H9B . 0.9900 no
C12 H12A . 0.9900 no
C12 H12B . 0.9900 no
C13 H13B . 0.9900 no
C13 H13A . 0.9900 no
C14 H14B . 0.9900 no
C14 H14A . 0.9900 no
C15 H15A . 0.9900 no
C15 H15B . 0.9900 no
C16 H16 . 1.0000 no
C17 H17 . 1.0000 no
C18 H18 . 1.0000 no
C19 H19B . 0.9900 no
C19 H19A . 0.9900 no
C22 H22A . 0.9900 no
C22 H22B . 0.9900 no
C23 H23A . 0.9900 no
C23 H23B . 0.9900 no
C24 H24B . 0.9900 no
C24 H24A . 0.9900 no
C25 H25B . 0.9900 no
C25 H25A . 0.9900 no
C26 H26 . 1.0000 no
C27 H27 . 1.0000 no
C28 H28 . 1.0000 no
C29 H29A . 0.9900 no
C29 H29B . 0.9900 no
C32 H32A . 0.9900 no
C32 H32B . 0.9900 no
C33 H33B . 0.9900 no
C33 H33A . 0.9900 no
C34 H34A . 0.9900 no
C34 H34B . 0.9900 no
C35 H35A . 0.9900 no
C35 H35B . 0.9900 no
C36 H36 . 1.0000 no
C37 H37 . 1.0000 no
C38 H38 . 1.0000 no
C39 H39B . 0.9900 no
C39 H39A . 0.9900 no
C42 H42A . 0.9900 no
C42 H42B . 0.9900 no
C43 H43A . 0.9900 no
C43 H43B . 0.9900 no
C44 H44B . 0.9900 no
C44 H44A . 0.9900 no
C45 H45A . 0.9900 no
C45 H45B . 0.9900 no
C46 H46 . 1.0000 no
C47 H47 . 1.0000 no
C48 H48 . 1.0000 no
C49 H49A . 0.9900 no
C49 H49B . 0.9900 no
C52 H52A . 0.9900 no
C52 H52B . 0.9900 no
C53 H53A . 0.9900 no
C53 H53B . 0.9900 no
C54 H54A . 0.9900 no
C54 H54B . 0.9900 no
C55 H55A . 0.9900 no
C55 H55B . 0.9900 no
C56 H56 . 1.0000 no
C57 H57 . 1.0000 no
C58 H58 . 1.0000 no
C59 H59A . 0.9900 no
C59 H59B . 0.9900 no

loop_
_geom_hbond_atom_site_label_D
_geom_hbond_atom_site_label_H
_geom_hbond_atom_site_label_A
_geom_hbond_site_symmetry_A
_geom_hbond_distance_DH
_geom_hbond_distance_HA
_geom_hbond_distance_DA
_geom_hbond_angle_DHA
_geom_hbond_publ_flag
N1 H1N F17 . 0.88(5) 2.47(5) 3.211(8) 144(5) yes
N1 H1N F18 . 0.88(5) 2.38(5) 3.231(8) 163(6) yes
N2 H2N F4 2_646 0.90(5) 2.45(6) 3.222(9) 144(7) yes
N2 H2N F6 2_646 0.90(5) 2.33(4) 3.100(8) 144(7) yes
O2 H2O O12 . 0.84 1.84 2.672(7) 173 yes
N3 H3N F13 1_545 0.88(5) 2.26(5) 2.960(8) 137(5) yes
N4 H4N O14 . 0.87(3) 2.38(7) 2.978(8) 127(6) yes
N5 H5N F12 . 0.88(4) 2.26(4) 3.119(8) 165(5) yes
O5 H5O O9 . 0.84 1.84 2.655(7) 163 yes
N6 H6N F16 . 0.89(3) 2.23(4) 3.051(7) 154(7) yes
N7 H7N F7 1_545 0.87(4) 2.40(4) 3.138(8) 144(5) yes
N8 H8N F14 1_545 0.88(4) 2.52(6) 3.359(9) 159(7) yes
N8 H8N F15 1_545 0.88(4) 2.40(6) 3.169(8) 146(7) yes
O8 H8O O18 1_554 0.84 1.83 2.644(6) 163 yes
N9 H9N F1 2_646 0.88(4) 2.46(5) 3.210(8) 143(6) yes
N10 H10N F10 1_556 0.88(3) 2.34(3) 3.179(8) 159(6) yes
N11 H11N F3 2_636 0.86(5) 2.31(5) 3.076(7) 148(5) yes
O11 H11O O15 1_554 0.84 1.76 2.578(7) 162 yes
N12 H12N F8 1_546 0.87(5) 2.46(6) 3.252(9) 151(5) yes
N12 H12N F9 1_546 0.87(5) 2.49(6) 3.082(8) 126(4) yes
O13 H13O O6 . 0.84 1.78 2.606(7) 168 yes
O17 H17O O3 . 0.84 1.80 2.630(7) 167 yes
C4 H4A O13 2_756 0.99 2.55 3.291(8) 131 yes
C6 H6 O13 2_756 1.00 2.38 3.221(8) 141 yes
C16 H16 O17 2_646 1.00 2.35 3.270(8) 153 yes
C24 H24B O8 2_755 0.99 2.54 3.155(8) 120 yes
C26 H26 O18 2_756 1.00 2.56 3.478(8) 152 yes
C35 H35B F7 1_545 0.99 2.33 3.230(11) 151 yes
C36 H36 O11 2_645 1.00 2.21 3.197(9) 167 yes
C38 H38 O9 1_545 1.00 2.60 3.390(9) 136 yes
C44 H44B O2 2_756 0.99 2.56 3.309(8) 132 yes
C45 H45A F2 2_646 0.99 2.48 3.365(9) 149 yes
C46 H46 O12 2_756 1.00 2.49 3.431(8) 157 yes
C56 H56 O5 2_646 1.00 2.59 3.319(8) 130 yes

loop_
_geom_torsion_atom_site_label_1
_geom_torsion_atom_site_label_2
_geom_torsion_atom_site_label_3
_geom_torsion_atom_site_label_4
_geom_torsion_site_symmetry_1
_geom_torsion_site_symmetry_3
_geom_torsion_site_symmetry_4
_geom_torsion
_geom_torsion_publ_flag
S2 Ag1 S1 C6 . . . 34.8(3) no
S2 Ag1 S1 C9 . . . 129.7(2) no
O16 Ag1 S1 C6 . . . -114.7(3) no
O16 Ag1 S1 C9 . . . -19.8(3) no
S1 Ag1 S2 C16 . . . 43.1(3) no
S1 Ag1 S2 C19 . . . 138.1(3) no
O16 Ag1 S2 C16 . . . -161.9(3) no
O16 Ag1 S2 C19 . . . -66.9(3) no
S1 Ag1 O16 C51 . . . 93.9(10) no
S2 Ag1 O16 C51 . . . -71.9(10) no
S4 Ag2 S3 C26 . . . 44.2(2) no
S4 Ag2 S3 C29 . . . 137.4(2) no
O1 Ag2 S3 C26 . . . -160.7(2) no
O1 Ag2 S3 C29 . . . -67.6(2) no
O4 Ag2 S3 C26 . . . -107.1(3) no
O4 Ag2 S3 C29 . . . -13.9(3) no
S3 Ag2 S4 C36 . . . 39.8(3) no
S3 Ag2 S4 C39 . . . 134.0(3) no
O1 Ag2 S4 C36 . . . -108.0(3) no
O1 Ag2 S4 C39 . . . -13.8(3) no
O4 Ag2 S4 C36 . . . -161.8(3) no
O4 Ag2 S4 C39 . . . -67.6(3) no
S3 Ag2 O1 C1 . . . -32.2(7) no
S4 Ag2 O1 C1 . . . 130.9(7) no
O4 Ag2 O1 C1 . . . -172.4(8) no
S3 Ag2 O4 C11 . . . 117.5(9) no
S4 Ag2 O4 C11 . . . -47.2(9) no
O1 Ag2 O4 C11 . . . 174.6(9) no
S6 Ag3 S5 C46 . . . 44.0(3) no
S6 Ag3 S5 C49 . . . 137.9(2) no
O7 Ag3 S5 C46 1_556 . . -158.3(2) no
O7 Ag3 S5 C49 1_556 . . -64.3(2) no
S5 Ag3 S6 C56 . . . 41.8(3) no
S5 Ag3 S6 C59 . . . 136.3(2) no
O7 Ag3 S6 C56 1_556 . . -113.2(2) no
O7 Ag3 S6 C59 1_556 . . -18.7(3) no
S5 Ag3 O7 C21 . 1_556 1_556 -30.9(7) no
S6 Ag3 O7 C21 . 1_556 1_556 139.7(6) no
Ag1 S1 C6 C5 . . . -60.1(5) no
Ag1 S1 C6 C7 . . . 67.5(4) no
C9 S1 C6 C5 . . . -165.4(5) no
C9 S1 C6 C7 . . . -37.7(4) no
Ag1 S1 C9 C8 . . . -68.6(4) no
C6 S1 C9 C8 . . . 39.6(4) no
Ag1 S2 C16 C15 . . . -58.5(5) no
Ag1 S2 C16 C17 . . . 67.8(4) no
C19 S2 C16 C15 . . . -161.6(5) no
C19 S2 C16 C17 . . . -35.2(4) no
Ag1 S2 C19 C18 . . . -69.9(5) no
C16 S2 C19 C18 . . . 41.6(5) no
Ag2 S3 C26 C25 . . . -64.5(4) no
Ag2 S3 C26 C27 . . . 63.4(4) no
C29 S3 C26 C25 . . . -167.1(5) no
C29 S3 C26 C27 . . . -39.2(4) no
Ag2 S3 C29 C28 . . . -67.8(4) no
C26 S3 C29 C28 . . . 42.2(4) no
Ag2 S4 C36 C35 . . . -57.8(6) no
Ag2 S4 C36 C37 . . . 69.3(5) no
C39 S4 C36 C35 . . . -161.7(6) no
C39 S4 C36 C37 . . . -34.6(5) no
Ag2 S4 C39 C38 . . . -68.1(6) no
C36 S4 C39 C38 . . . 39.4(6) no
Ag3 S5 C46 C45 . . . -61.5(5) no
Ag3 S5 C46 C47 . . . 65.8(4) no
C49 S5 C46 C45 . . . -161.3(5) no
C49 S5 C46 C47 . . . -34.0(4) no
Ag3 S5 C49 C48 . . . -69.0(4) no
C46 S5 C49 C48 . . . 41.1(4) no
Ag3 S6 C56 C55 . . . -61.1(5) no
Ag3 S6 C56 C57 . . . 64.4(4) no
C59 S6 C56 C55 . . . -166.1(5) no
C59 S6 C56 C57 . . . -40.6(4) no
Ag3 S6 C59 C58 . . . -71.6(4) no
C56 S6 C59 C58 . . . 38.3(5) no
Ag2 O1 C1 O2 . . . -39.3(11) no
Ag2 O1 C1 C2 . . . 139.2(6) no
Ag2 O4 C11 O5 . . . -38.1(13) no
Ag2 O4 C11 C12 . . . 144.6(6) no
Ag3 O7 C21 O8 1_554 . . -38.7(10) no
Ag3 O7 C21 C22 1_554 . . 143.5(5) no
Ag1 O16 C51 O17 . . . -1.0(15) no
Ag1 O16 C51 C52 . . . 178.0(7) no
C10 N1 C7 C6 . . . 116.8(6) no
C10 N1 C7 C8 . . . -3.1(7) no
C7 N1 C10 O3 . . . 179.0(6) no
C7 N1 C10 N2 . . . -1.4(7) no
C10 N2 C8 C7 . . . -7.3(8) no
C10 N2 C8 C9 . . . -125.1(6) no
C8 N2 C10 O3 . . . -174.6(6) no
C8 N2 C10 N1 . . . 5.7(8) no
C20 N3 C17 C16 . . . 111.9(6) no
C20 N3 C17 C18 . . . -5.9(8) no
C17 N3 C20 O6 . . . -178.6(6) no
C17 N3 C20 N4 . . . 0.9(8) no
C20 N4 C18 C17 . . . -8.4(8) no
C20 N4 C18 C19 . . . -127.9(7) no
C18 N4 C20 O6 . . . -175.4(7) no
C18 N4 C20 N3 . . . 5.1(8) no
C30 N5 C27 C26 . . . 114.3(6) no
C30 N5 C27 C28 . . . -2.9(6) no
C27 N5 C30 O9 . . . 178.2(6) no
C27 N5 C30 N6 . . . -3.3(7) no
C30 N6 C28 C27 . . . -10.4(7) no
C30 N6 C28 C29 . . . -127.2(6) no
C28 N6 C30 O9 . . . -172.5(6) no
C28 N6 C30 N5 . . . 9.0(7) no
C40 N7 C37 C36 . . . 113.3(7) no
C40 N7 C37 C38 . . . -4.9(7) no
C37 N7 C40 O12 . . . 177.9(6) no
C37 N7 C40 N8 . . . -0.5(7) no
C40 N8 C38 C37 . . . -8.8(8) no
C40 N8 C38 C39 . . . -125.9(7) no
C38 N8 C40 O12 . . . -172.1(6) no
C38 N8 C40 N7 . . . 6.2(8) no
C50 N9 C47 C46 . . . 108.8(6) no
C50 N9 C47 C48 . . . -9.9(6) no
C47 N9 C50 O15 . . . -178.8(6) no
C47 N9 C50 N10 . . . 0.7(7) no
C50 N10 C48 C47 . . . -15.2(7) no
C50 N10 C48 C49 . . . -132.2(5) no
C48 N10 C50 O15 . . . -170.7(6) no
C48 N10 C50 N9 . . . 9.8(7) no
C60 N11 C57 C56 . . . 120.8(5) no
C60 N11 C57 C58 . . . 4.0(6) no
C57 N11 C60 O18 . . . 176.8(6) no
C57 N11 C60 N12 . . . -2.9(7) no
C60 N12 C58 C57 . . . 2.0(7) no
C60 N12 C58 C59 . . . -115.9(6) no
C58 N12 C60 O18 . . . -179.3(6) no
C58 N12 C60 N11 . . . 0.4(7) no
O1 C1 C2 C3 . . . -12.5(9) no
O2 C1 C2 C3 . . . 166.1(5) no
C1 C2 C3 C4 . . . 175.0(5) yes
C2 C3 C4 C5 . . . 178.7(5) yes
C3 C4 C5 C6 . . . -170.9(5) yes
C4 C5 C6 S1 . . . -55.7(6) no
C4 C5 C6 C7 . . . -177.3(5) no
S1 C6 C7 N1 . . . -89.7(5) no
S1 C6 C7 C8 . . . 26.1(6) no
C5 C6 C7 N1 . . . 36.8(7) no
C5 C6 C7 C8 . . . 152.5(5) no
N1 C7 C8 N2 . . . 5.9(7) no
N1 C7 C8 C9 . . . 124.6(5) no
C6 C7 C8 N2 . . . -116.6(6) no
C6 C7 C8 C9 . . . 2.1(7) no
N2 C8 C9 S1 . . . 83.5(5) no
C7 C8 C9 S1 . . . -30.0(6) no
O4 C11 C12 C13 . . . 107.8(8) no
O5 C11 C12 C13 . . . -69.7(7) no
C11 C12 C13 C14 . . . -62.1(8) yes
C12 C13 C14 C15 . . . -65.0(7) yes
C13 C14 C15 C16 . . . -65.4(7) yes
C14 C15 C16 S2 . . . -58.6(6) no
C14 C15 C16 C17 . . . -179.6(5) no
S2 C16 C17 N3 . . . -93.9(5) no
S2 C16 C17 C18 . . . 19.9(6) no
C15 C16 C17 N3 . . . 31.4(7) no
C15 C16 C17 C18 . . . 145.1(6) no
N3 C17 C18 N4 . . . 8.1(7) no
N3 C17 C18 C19 . . . 130.4(6) no
C16 C17 C18 N4 . . . -112.4(6) no
C16 C17 C18 C19 . . . 9.9(7) no
N4 C18 C19 S2 . . . 79.5(7) no
C17 C18 C19 S2 . . . -36.0(6) no
O7 C21 C22 C23 . . . -15.9(9) no
O8 C21 C22 C23 . . . 166.1(5) no
C21 C22 C23 C24 . . . 171.4(5) yes
C22 C23 C24 C25 . . . 179.9(5) yes
C23 C24 C25 C26 . . . -168.4(5) yes
C24 C25 C26 S3 . . . -54.3(6) no
C24 C25 C26 C27 . . . -177.3(5) no
S3 C26 C27 N5 . . . -87.8(5) no
S3 C26 C27 C28 . . . 25.5(5) no
C25 C26 C27 N5 . . . 38.8(7) no
C25 C26 C27 C28 . . . 152.1(5) no
N5 C27 C28 N6 . . . 7.5(6) no
N5 C27 C28 C29 . . . 126.6(5) no
C26 C27 C28 N6 . . . -114.2(5) no
C26 C27 C28 C29 . . . 4.9(7) no
N6 C28 C29 S3 . . . 79.1(5) no
C27 C28 C29 S3 . . . -33.6(6) no
O10 C31 C32 C33 . . . -7.2(11) no
O11 C31 C32 C33 . . . 176.1(6) no
C31 C32 C33 C34 . . . 76.4(8) yes
C32 C33 C34 C35 . . . -163.8(6) yes
C33 C34 C35 C36 . . . -64.8(8) yes
C34 C35 C36 S4 . . . -65.1(7) no
C34 C35 C36 C37 . . . 173.4(6) no
S4 C36 C37 N7 . . . -92.1(7) no
S4 C36 C37 C38 . . . 21.4(7) no
C35 C36 C37 N7 . . . 33.1(9) no
C35 C36 C37 C38 . . . 146.7(6) no
N7 C37 C38 N8 . . . 7.6(7) no
N7 C37 C38 C39 . . . 127.2(6) no
C36 C37 C38 N8 . . . -113.4(6) no
C36 C37 C38 C39 . . . 6.1(8) no
N8 C38 C39 S4 . . . 80.4(7) no
C37 C38 C39 S4 . . . -32.4(7) no
O13 C41 C42 C43 . . . 177.3(6) no
O14 C41 C42 C43 . . . -5.0(10) no
C41 C42 C43 C44 . . . 174.5(6) yes
C42 C43 C44 C45 . . . 169.2(6) yes
C43 C44 C45 C46 . . . -172.3(6) yes
C44 C45 C46 S5 . . . -61.4(6) no
C44 C45 C46 C47 . . . 176.5(5) no
S5 C46 C47 N9 . . . -96.6(5) no
S5 C46 C47 C48 . . . 17.6(6) no
C45 C46 C47 N9 . . . 29.4(7) no
C45 C46 C47 C48 . . . 143.6(5) no
N9 C47 C48 N10 . . . 14.1(6) no
N9 C47 C48 C49 . . . 133.2(5) no
C46 C47 C48 N10 . . . -106.9(5) no
C46 C47 C48 C49 . . . 12.1(7) no
N10 C48 C49 S5 . . . 75.6(5) no
C47 C48 C49 S5 . . . -36.7(6) no
O16 C51 C52 C53 . . . 6.8(10) no
O17 C51 C52 C53 . . . -174.0(6) no
C51 C52 C53 C54 . . . 176.9(6) yes
C52 C53 C54 C55 . . . 179.2(6) yes
C53 C54 C55 C56 . . . -168.5(5) yes
C54 C55 C56 S6 . . . -59.7(6) no
C54 C55 C56 C57 . . . 178.6(5) no
S6 C56 C57 N11 . . . -82.8(5) no
S6 C56 C57 C58 . . . 31.5(5) no
C55 C56 C57 N11 . . . 43.4(7) no
C55 C56 C57 C58 . . . 157.7(5) no
N11 C57 C58 N12 . . . -3.4(6) no
N11 C57 C58 C59 . . . 116.4(5) no
C56 C57 C58 N12 . . . -123.5(5) no
C56 C57 C58 C59 . . . -3.7(7) no
N12 C58 C59 S6 . . . 87.0(5) no
C57 C58 C59 S6 . . . -25.6(6) no
